data_1521677
loop_
_publ_author_name
'Nolan, A.L.'
'Allen, C.C.'
'Burns, R.C.'
'Lawrance, G.A.'
'Craig, D.C.'

_publ_section_title
;
 X-ray structural studies of K6 (Co(II) W12 O40) . ca 16(H2 O) and K5
 (Co(III) W12 O40). ca 16(H2 O) and structural trends along the (X W12
 O40)(n-) series, where X = P(V), Si(IV), Co(III) and Co(II)
;
_journal_name_full 'Australian Journal of Chemistry'
_journal_page_first 59
_journal_page_last 66
_journal_volume 53
_journal_year 2000
_chemical_formula_sum 'Co H6 K5 O43 W12'
_chemical_name_systematic 'K5 (Co W12 O40) (H2 O)3'
_space_group_IT_number 180
_symmetry_space_group_name_Hall 'P 62 2 (0 0 4)'
_symmetry_space_group_name_H-M 'P 62 2 2'
_cell_angle_alpha 90
_cell_angle_beta 90
_cell_angle_gamma 120
_cell_formula_units_Z 3
_cell_length_a 19.111
_cell_length_b 19.111
_cell_length_c 12.509
_cell_volume 3956.581
_citation_journal_id_ASTM AJCHAS
_cod_data_source_file Nolan_AJCHAS_2000_941.cif
_cod_data_source_block H6Co1K5O43W12
_cod_original_sg_symbol_Hall 'P 62 2 (x,y,z+1/3)'
_cod_original_formula_sum 'H6 Co1 K5 O43 W12'
_cod_database_code 1521677

loop_
_symmetry_equiv_pos_as_xyz
x,y,z
x-y,x,z+1/3
-y,x-y,z+2/3
-x,-y,z
-x+y,-x,z+1/3
y,-x+y,z+2/3
-y,-x,-z+2/3
x-y,-y,-z
x,x-y,-z+1/3
y,x,-z+2/3
-x+y,y,-z
-x,-x+y,-z+1/3

loop_
_atom_site_label
_atom_site_type_symbol
_atom_site_fract_x
_atom_site_fract_y
_atom_site_fract_z
_atom_site_occupancy
_atom_site_U_iso_or_equiv
O11 O-2 0.5 0 0.0566 0.5 0.0
O6 O-2 0.5233 0.2073 0.3784 1 0.0
O12 O-2 0.4632 0.3428 0.3526 0.5 0.0
W2 W+6 0.37374 0.00882 0.30297 1 0.0
W1 W+6 0.56691 0.14842 0.30043 1 0.0
O3 O-2 0.3007 -0.0132 0.2078 1 0.0
O5 O-2 0.4658 0.0925 0.2239 1 0.0
K2 K+1 0.5 0 0.0566 0.5 0.0
Co1 Co+3 0.5 0 0.5 1 0.0
O4 O-2 0.4173 0.2209 0.5159 1 0.0
O10 O-2 0.3665 0.0917 0.3781 1 0.0
O2 O-2 0.6199 0.2219 0.2098 1 0.0
W3 W+6 0.44723 0.15163 0.48866 1 0.0
O7 O-2 0.591 0.065 0.2632 1 0.0
O8 O-2 0.3162 -0.0654 0.4141 1 0.0
K3 K+1 0.4632 0.3428 0.3526 0.5 0.0
O9 O-2 0.6447 0.1755 0.4123 1 0.0
O1 O-2 0.477 0.0638 0.4142 1 0.0
K1 K+1 0.3697 0.6303 0.3333 1 0.0
